data_2105761
loop_
_publ_author_name
'Boardman, Nicole D.'
'Munshi, Tasnim'
'Scowen, Ian J.'
'Seaton, Colin C.'

_publ_section_title
;
 Creation of a ternary complex between a crown ether, 4-aminobenzoic acid
 and 3,5-dinitrobenzoic acid
;
_journal_issue 1
_journal_name_full 'Acta Crystallographica Section B'
_journal_page_first 132
_journal_page_last 140
_journal_paper_doi 10.1107/S2052520613026036
_journal_volume 70
_journal_year 2014
_chemical_formula_moiety
;
C12 H24 O6, C7 H3 N2 O6, C7 H4 N2 O6, C7 H8 N O2
;
_chemical_formula_sum 'C33 H39 N5 O20'
_chemical_formula_weight 825.69
_chemical_name_systematic
;
 18-crown-6/4-aminobenzoic acid/bis(3,5-dinitrobenzoic acid)
;
_space_group_crystal_system triclinic
_space_group_IT_number 2
_space_group_name_Hall '-P 1'
_space_group_name_H-M_alt 'P -1'
_symmetry_space_group_name_Hall '-P 1'
_symmetry_space_group_name_H-M 'P -1'
_atom_sites_solution_hydrogens mixed
_audit_creation_method SHELXL-2013
_cell_angle_alpha 73.156(2)
_cell_angle_beta 85.540(2)
_cell_angle_gamma 89.5620(10)
_cell_formula_units_Z 2
_cell_length_a 7.6055(2)
_cell_length_b 16.0157(4)
_cell_length_c 16.4476(4)
_cell_measurement_reflns_used 9094
_cell_measurement_temperature 173(2)
_cell_measurement_theta_max 24.49
_cell_measurement_theta_min 2.55
_cell_volume 1911.45(9)
_computing_cell_refinement 'SAINT (Bruker, 2008)'
_computing_data_collection 'APEX2 (Bruker, 2008)'
_computing_data_reduction SAINT
_computing_molecular_graphics
;
CrystalMaker (Palmer, 2005) and Mercury (Macrae et al., 2006)
;
_computing_publication_material SHELXL-2013
_computing_structure_refinement 'SHELXL-2013 (Sheldrick, 2008)'
_computing_structure_solution 'SHELXS-97 (Sheldrick, 2008)'
_diffrn_ambient_temperature 173(2)
_diffrn_measured_fraction_theta_full 0.997
_diffrn_measured_fraction_theta_max 0.930
_diffrn_measurement_device_type 'Bruker APEX-II CCD'
_diffrn_measurement_method '\f and \w scans'
_diffrn_radiation_type MoK\a
_diffrn_radiation_wavelength 0.71073
_diffrn_reflns_av_R_equivalents 0.0471
_diffrn_reflns_limit_h_max 9
_diffrn_reflns_limit_h_min -10
_diffrn_reflns_limit_k_max 22
_diffrn_reflns_limit_k_min -22
_diffrn_reflns_limit_l_max 23
_diffrn_reflns_limit_l_min -23
_diffrn_reflns_number 50498
_diffrn_reflns_theta_full 25.24
_diffrn_reflns_theta_max 29.98
_diffrn_reflns_theta_min 2.11
_exptl_absorpt_coefficient_mu 0.121
_exptl_absorpt_correction_T_max 0.980
_exptl_absorpt_correction_T_min 0.971
_exptl_absorpt_correction_type multi-scan
_exptl_absorpt_process_details 'SADABS (Bruker, 2008)'
_exptl_crystal_colour colourless
_exptl_crystal_density_diffrn 1.435
_exptl_crystal_description block
_exptl_crystal_F_000 864
_exptl_crystal_size_max 0.24
_exptl_crystal_size_mid 0.21
_exptl_crystal_size_min 0.17
_refine_diff_density_max 0.293
_refine_diff_density_min -0.270
_refine_ls_extinction_method none
_refine_ls_goodness_of_fit_ref 1.011
_refine_ls_hydrogen_treatment mixed
_refine_ls_matrix_type full
_refine_ls_number_parameters 543
_refine_ls_number_reflns 10356
_refine_ls_number_restraints 0
_refine_ls_restrained_S_all 1.011
_refine_ls_R_factor_all 0.0958
_refine_ls_R_factor_gt 0.0466
_refine_ls_shift/su_max 0.001
_refine_ls_shift/su_mean 0.000
_refine_ls_structure_factor_coef Fsqd
_refine_ls_weighting_details 'w=1/[\s^2^(Fo^2^)+(0.0438P)^2^+0.3350P] where P=(Fo^2^+2Fc^2^)/3'
_refine_ls_weighting_scheme calc
_refine_ls_wR_factor_gt 0.0947
_refine_ls_wR_factor_ref 0.1119
_reflns_number_gt 6336
_reflns_number_total 10356
_reflns_threshold_expression 'I > 2\s(I)'
_cod_data_source_file bi5005sup1.cif
_cod_data_source_block 2
_cod_database_code 2105761
_shelx_space_group_comment
;
The symmetry employed for this shelxl refinement is uniquely defined
by the following loop, which should always be used as a source of
symmetry information in preference to the above space-group names.
They are only intended as comments.
;
_shelxl_version_number .2013

loop_
_space_group_symop_operation_xyz
'x, y, z'
'-x, -y, -z'

loop_
_atom_site_type_symbol
_atom_site_label
_atom_site_fract_x
_atom_site_fract_y
_atom_site_fract_z
_atom_site_U_iso_or_equiv
_atom_site_adp_type
_atom_site_calc_flag
_atom_site_occupancy
O O1 0.70311(14) 0.39418(6) 0.26256(7) 0.0279(3) Uani d 1
O O2 0.40686(14) 0.40691(7) 0.37024(7) 0.0299(3) Uani d 1
O O3 0.33487(14) 0.57182(7) 0.39547(7) 0.0299(3) Uani d 1
O O4 0.62524(14) 0.68320(7) 0.37789(7) 0.0318(3) Uani d 1
O O5 0.88839(13) 0.67812(7) 0.25440(7) 0.0295(3) Uani d 1
O O6 0.96446(14) 0.52168(7) 0.21671(7) 0.0305(3) Uani d 1
C C1 0.6015(2) 0.31942(10) 0.31118(10) 0.0309(4) Uani d 1
H H1A 0.6477 0.2955 0.3678 0.037 Uiso calc 1
H H1B 0.6085 0.2736 0.2816 0.037 Uiso calc 1
C C2 0.4151(2) 0.34646(10) 0.32111(11) 0.0327(4) Uani d 1
H H2A 0.3718 0.3741 0.2644 0.039 Uiso calc 1
H H2B 0.3395 0.2947 0.3502 0.039 Uiso calc 1
C C3 0.2330(2) 0.43650(12) 0.38119(14) 0.0445(5) Uani d 1
H H3A 0.1524 0.3861 0.4076 0.053 Uiso calc 1
H H3B 0.1916 0.4684 0.3251 0.053 Uiso calc 1
C C4 0.2322(2) 0.49527(12) 0.43688(13) 0.0459(5) Uani d 1
H H4A 0.1095 0.5116 0.4496 0.055 Uiso calc 1
H H4B 0.2812 0.4644 0.4914 0.055 Uiso calc 1
C C5 0.3488(2) 0.62711(12) 0.44900(11) 0.0374(4) Uani d 1
H H5A 0.4083 0.5959 0.5004 0.045 Uiso calc 1
H H5B 0.2296 0.6432 0.4676 0.045 Uiso calc 1
C C6 0.4522(2) 0.70760(12) 0.40082(12) 0.0372(4) Uani d 1
H H6A 0.3938 0.7384 0.3489 0.045 Uiso calc 1
H H6B 0.4584 0.7475 0.4366 0.045 Uiso calc 1
C C7 0.7363(2) 0.75782(11) 0.33862(12) 0.0342(4) Uani d 1
H H7A 0.7504 0.7918 0.3794 0.041 Uiso calc 1
H H7B 0.6823 0.7959 0.2884 0.041 Uiso calc 1
C C8 0.9121(2) 0.72813(11) 0.31175(11) 0.0328(4) Uani d 1
H H8A 0.9897 0.7793 0.2834 0.039 Uiso calc 1
H H8B 0.9684 0.6922 0.3623 0.039 Uiso calc 1
C C9 1.0512(2) 0.66551(11) 0.21064(12) 0.0354(4) Uani d 1
H H9A 1.1393 0.6414 0.2522 0.042 Uiso calc 1
H H9B 1.0972 0.7221 0.1723 0.042 Uiso calc 1
C C10 1.0214(2) 0.60366(11) 0.15975(12) 0.0356(4) Uani d 1
H H10A 0.9307 0.6269 0.1193 0.043 Uiso calc 1
H H10B 1.1321 0.5967 0.1266 0.043 Uiso calc 1
C C11 0.9625(2) 0.45348(11) 0.17689(11) 0.0334(4) Uani d 1
H H11A 1.0844 0.4409 0.1585 0.040 Uiso calc 1
H H11B 0.8941 0.4715 0.1260 0.040 Uiso calc 1
C C12 0.8797(2) 0.37377(10) 0.23964(11) 0.0315(4) Uani d 1
H H12A 0.8795 0.3250 0.2139 0.038 Uiso calc 1
H H12B 0.9473 0.3560 0.2908 0.038 Uiso calc 1
O O1A 0.3640(2) 0.68524(10) -0.11356(8) 0.0602(4) Uani d 1
O O2A 0.28934(18) 0.80021(8) -0.06845(8) 0.0394(3) Uani d 1
H H2 0.247(3) 0.8174(15) -0.1184(15) 0.067(7) Uiso d 1
N N1A 0.60982(18) 0.56401(9) 0.26723(8) 0.0204(3) Uani d 1
H H1AA 0.642(2) 0.5062(13) 0.2708(11) 0.041(5) Uiso d 1
H H1AB 0.524(3) 0.5626(13) 0.3143(14) 0.065(7) Uiso d 1
H H1AC 0.706(3) 0.5971(13) 0.2738(13) 0.057(6) Uiso d 1
C C1A 0.42739(19) 0.68403(10) 0.02546(9) 0.0232(3) Uani d 1
C C2A 0.4710(2) 0.59662(10) 0.04806(10) 0.0294(4) Uani d 1
H H2AA 0.4612 0.5642 0.0085 0.035 Uiso calc 1
C C3A 0.5286(2) 0.55583(10) 0.12741(10) 0.0264(3) Uani d 1
H H3AA 0.5559 0.4956 0.1431 0.032 Uiso calc 1
C C4A 0.54573(18) 0.60465(9) 0.18336(9) 0.0189(3) Uani d 1
C C5A 0.50679(19) 0.69238(9) 0.16142(9) 0.0229(3) Uani d 1
H H5AA 0.5218 0.7253 0.2001 0.027 Uiso calc 1
C C6A 0.4456(2) 0.73183(10) 0.08238(10) 0.0239(3) Uani d 1
H H6AA 0.4160 0.7918 0.0672 0.029 Uiso calc 1
C C7A 0.3578(2) 0.72278(11) -0.05982(10) 0.0292(4) Uani d 1
O O1B -0.0111(2) 0.76497(10) 0.54022(10) 0.0747(5) Uani d 1
O O2B 0.09603(19) 0.83518(9) 0.41577(9) 0.0542(4) Uani d 1
O O3B 0.3662(2) 1.11868(8) 0.36788(7) 0.0485(4) Uani d 1
O O4B 0.44509(17) 1.15604(7) 0.47528(8) 0.0428(3) Uani d 1
O O5B 0.1948(2) 0.99992(9) 0.76123(8) 0.0619(4) Uani d 1
O O6B 0.15325(16) 0.85646(8) 0.78650(7) 0.0366(3) Uani d 1
N N1B 0.06927(18) 0.82635(9) 0.49122(10) 0.0335(3) Uani d 1
N N2B 0.37000(18) 1.10703(8) 0.44430(8) 0.0281(3) Uani d 1
C C1B 0.1869(2) 0.94501(10) 0.64432(9) 0.0242(3) Uani d 1
C C2B 0.12106(19) 0.88119(10) 0.61256(10) 0.0242(3) Uani d 1
H H2BA 0.0661 0.8297 0.6499 0.029 Uiso calc 1
C C3B 0.13715(19) 0.89413(9) 0.52551(10) 0.0234(3) Uani d 1
C C4B 0.21711(19) 0.96697(9) 0.46849(9) 0.0228(3) Uani d 1
H H4BA 0.2275 0.9743 0.4089 0.027 Uiso calc 1
C C5B 0.28120(19) 1.02872(9) 0.50258(9) 0.0218(3) Uani d 1
C C6B 0.2675(2) 1.01959(9) 0.58902(9) 0.0241(3) Uani d 1
H H6BA 0.3126 1.0637 0.6102 0.029 Uiso calc 1
C C7B 0.1768(2) 0.93243(11) 0.73967(10) 0.0305(4) Uani d 1
O O1C 0.8772(2) 0.69194(8) 0.92314(9) 0.0544(4) Uani d 1
O O2C 0.79118(18) 0.74970(9) 0.79701(9) 0.0510(4) Uani d 1
O O3C 0.6006(2) 1.04864(9) 0.71583(8) 0.0550(4) Uani d 1
O O4C 0.5860(2) 1.12038(9) 0.80821(9) 0.0622(4) Uani d 1
O O5C 0.77940(19) 0.99684(8) 1.08784(8) 0.0456(3) Uani d 1
H H5 0.795(3) 0.9971(16) 1.1466(17) 0.088(8) Uiso d 1
O O6C 0.9104(2) 0.86733(9) 1.12233(9) 0.0610(4) Uani d 1
N N1C 0.82041(19) 0.75270(9) 0.86820(10) 0.0368(4) Uani d 1
N N2C 0.6199(2) 1.05504(10) 0.78673(9) 0.0396(4) Uani d 1
C C1C 0.7920(2) 0.91833(10) 0.98777(10) 0.0277(4) Uani d 1
C C2C 0.8254(2) 0.84092(10) 0.96773(10) 0.0289(4) Uani d 1
H H2CA 0.8743 0.7928 1.0075 0.035 Uiso calc 1
C C3C 0.7864(2) 0.83507(10) 0.88930(10) 0.0281(4) Uani d 1
C C4C 0.7175(2) 0.90338(11) 0.82864(10) 0.0294(4) Uani d 1
H H4CA 0.6916 0.8982 0.7747 0.035 Uiso calc 1
C C5C 0.6881(2) 0.97944(10) 0.85049(10) 0.0285(4) Uani d 1
C C6C 0.7223(2) 0.98824(10) 0.92880(10) 0.0291(4) Uani d 1
H H6CA 0.6984 1.0414 0.9420 0.035 Uiso calc 1
C C7C 0.8335(2) 0.92424(11) 1.07375(11) 0.0350(4) Uani d 1

loop_
_atom_site_aniso_label
_atom_site_aniso_U_11
_atom_site_aniso_U_22
_atom_site_aniso_U_33
_atom_site_aniso_U_12
_atom_site_aniso_U_13
_atom_site_aniso_U_23
O1 0.0332(6) 0.0175(5) 0.0324(6) 0.0020(5) -0.0013(5) -0.0067(5)
O2 0.0262(6) 0.0291(6) 0.0355(6) -0.0001(5) -0.0036(5) -0.0107(5)
O3 0.0301(6) 0.0298(6) 0.0295(6) -0.0026(5) 0.0036(5) -0.0096(5)
O4 0.0306(6) 0.0296(6) 0.0403(7) 0.0022(5) -0.0023(5) -0.0183(5)
O5 0.0220(6) 0.0276(6) 0.0425(7) -0.0031(4) -0.0008(5) -0.0162(5)
O6 0.0345(6) 0.0215(6) 0.0358(6) 0.0004(5) 0.0025(5) -0.0103(5)
C1 0.0461(10) 0.0182(8) 0.0277(9) -0.0023(7) -0.0052(7) -0.0049(7)
C2 0.0407(10) 0.0222(8) 0.0342(9) -0.0081(7) -0.0089(8) -0.0051(7)
C3 0.0242(9) 0.0292(9) 0.0752(14) -0.0054(7) 0.0018(9) -0.0090(10)
C4 0.0349(10) 0.0362(10) 0.0565(13) -0.0002(8) 0.0205(9) -0.0040(9)
C5 0.0339(10) 0.0527(11) 0.0317(9) 0.0054(8) 0.0008(8) -0.0228(9)
C6 0.0341(10) 0.0415(10) 0.0465(11) 0.0053(8) -0.0047(8) -0.0292(9)
C7 0.0384(10) 0.0272(9) 0.0434(10) -0.0006(7) -0.0101(8) -0.0184(8)
C8 0.0332(9) 0.0271(8) 0.0422(10) -0.0059(7) -0.0103(8) -0.0143(8)
C9 0.0213(8) 0.0265(9) 0.0549(12) -0.0020(7) 0.0033(8) -0.0078(8)
C10 0.0299(9) 0.0305(9) 0.0428(10) 0.0007(7) 0.0102(8) -0.0082(8)
C11 0.0322(9) 0.0319(9) 0.0403(10) 0.0061(7) 0.0021(8) -0.0183(8)
C12 0.0343(9) 0.0233(8) 0.0402(10) 0.0070(7) -0.0064(8) -0.0139(7)
O1A 0.0966(12) 0.0637(10) 0.0307(7) 0.0390(9) -0.0283(7) -0.0249(7)
O2A 0.0598(8) 0.0307(7) 0.0275(7) 0.0119(6) -0.0175(6) -0.0048(5)
N1A 0.0225(7) 0.0199(7) 0.0194(6) 0.0011(5) -0.0039(5) -0.0060(5)
C1A 0.0223(8) 0.0267(8) 0.0199(7) 0.0022(6) -0.0003(6) -0.0060(6)
C2A 0.0389(10) 0.0285(9) 0.0259(8) 0.0095(7) -0.0076(7) -0.0151(7)
C3A 0.0339(9) 0.0202(8) 0.0271(8) 0.0063(7) -0.0057(7) -0.0094(7)
C4A 0.0156(7) 0.0217(7) 0.0190(7) 0.0008(6) -0.0008(6) -0.0054(6)
C5A 0.0271(8) 0.0196(7) 0.0244(8) 0.0009(6) -0.0038(6) -0.0097(6)
C6A 0.0270(8) 0.0179(7) 0.0260(8) 0.0011(6) -0.0035(6) -0.0048(6)
C7A 0.0310(9) 0.0331(9) 0.0229(8) 0.0044(7) -0.0032(7) -0.0070(7)
O1B 0.1197(14) 0.0518(9) 0.0528(9) -0.0536(9) 0.0034(9) -0.0169(8)
O2B 0.0728(10) 0.0584(9) 0.0429(8) -0.0199(7) -0.0012(7) -0.0330(7)
O3B 0.0875(10) 0.0349(7) 0.0206(6) -0.0136(7) -0.0004(6) -0.0046(5)
O4B 0.0634(9) 0.0291(6) 0.0348(7) -0.0174(6) -0.0102(6) -0.0058(6)
O5B 0.1249(14) 0.0416(8) 0.0220(7) -0.0104(8) -0.0024(8) -0.0141(6)
O6B 0.0465(7) 0.0349(7) 0.0231(6) -0.0009(5) -0.0073(5) 0.0012(5)
N1B 0.0363(8) 0.0290(8) 0.0404(9) -0.0029(6) -0.0073(7) -0.0168(7)
N2B 0.0383(8) 0.0206(7) 0.0250(7) 0.0018(6) -0.0047(6) -0.0055(6)
C1B 0.0286(8) 0.0236(8) 0.0206(8) 0.0049(6) -0.0048(6) -0.0063(6)
C2B 0.0241(8) 0.0207(7) 0.0270(8) 0.0017(6) -0.0021(6) -0.0058(6)
C3B 0.0252(8) 0.0210(7) 0.0276(8) 0.0024(6) -0.0061(6) -0.0117(6)
C4B 0.0272(8) 0.0237(8) 0.0202(7) 0.0066(6) -0.0065(6) -0.0095(6)
C5B 0.0278(8) 0.0169(7) 0.0204(7) 0.0028(6) -0.0039(6) -0.0043(6)
C6B 0.0310(8) 0.0200(7) 0.0237(8) 0.0038(6) -0.0072(7) -0.0090(6)
C7B 0.0370(9) 0.0320(9) 0.0230(8) 0.0004(7) -0.0044(7) -0.0081(7)
O1C 0.0822(11) 0.0285(7) 0.0540(9) 0.0153(7) -0.0014(8) -0.0156(7)
O2C 0.0572(9) 0.0512(8) 0.0625(9) 0.0123(7) -0.0181(7) -0.0417(8)
O3C 0.0865(11) 0.0552(9) 0.0285(7) 0.0216(8) -0.0179(7) -0.0178(7)
O4C 0.1129(13) 0.0356(8) 0.0468(8) 0.0325(8) -0.0301(8) -0.0203(7)
O5C 0.0786(10) 0.0354(7) 0.0283(7) 0.0097(7) -0.0097(7) -0.0168(6)
O6C 0.1080(13) 0.0447(8) 0.0338(7) 0.0255(8) -0.0263(8) -0.0123(7)
N1C 0.0383(9) 0.0304(8) 0.0475(10) 0.0030(7) 0.0016(7) -0.0218(7)
N2C 0.0564(10) 0.0347(8) 0.0300(8) 0.0117(7) -0.0090(7) -0.0121(7)
C1C 0.0344(9) 0.0259(8) 0.0235(8) -0.0002(7) 0.0006(7) -0.0090(7)
C2C 0.0333(9) 0.0247(8) 0.0279(9) 0.0025(7) 0.0011(7) -0.0074(7)
C3C 0.0287(9) 0.0256(8) 0.0339(9) 0.0009(7) 0.0035(7) -0.0164(7)
C4C 0.0303(9) 0.0347(9) 0.0272(8) 0.0014(7) -0.0012(7) -0.0156(7)
C5C 0.0346(9) 0.0258(8) 0.0260(8) 0.0058(7) -0.0030(7) -0.0089(7)
C6C 0.0413(10) 0.0224(8) 0.0259(8) 0.0018(7) 0.0005(7) -0.0114(7)
C7C 0.0514(11) 0.0272(9) 0.0257(9) 0.0002(8) -0.0017(8) -0.0069(7)

loop_
_atom_type_symbol
_atom_type_description
_atom_type_scat_dispersion_real
_atom_type_scat_dispersion_imag
_atom_type_scat_source
C C 0.0033 0.0016 'International Tables Vol C Tables 4.2.6.8 and 6.1.1.4'
H H 0.0000 0.0000 'International Tables Vol C Tables 4.2.6.8 and 6.1.1.4'
N N 0.0061 0.0033 'International Tables Vol C Tables 4.2.6.8 and 6.1.1.4'
O O 0.0106 0.0060 'International Tables Vol C Tables 4.2.6.8 and 6.1.1.4'

loop_
_geom_angle_atom_site_label_1
_geom_angle_atom_site_label_2
_geom_angle_atom_site_label_3
_geom_angle
C1 O1 C12 113.04(11)
C3 O2 C2 111.90(13)
C4 O3 C5 111.99(13)
C6 O4 C7 111.62(12)
C8 O5 C9 111.72(12)
C10 O6 C11 113.34(13)
O1 C1 C2 108.20(12)
O1 C1 H1A 110.1
C2 C1 H1A 110.1
O1 C1 H1B 110.1
C2 C1 H1B 110.1
H1A C1 H1B 108.4
O2 C2 C1 108.83(13)
O2 C2 H2A 109.9
C1 C2 H2A 109.9
O2 C2 H2B 109.9
C1 C2 H2B 109.9
H2A C2 H2B 108.3
O2 C3 C4 109.08(15)
O2 C3 H3A 109.9
C4 C3 H3A 109.9
O2 C3 H3B 109.9
C4 C3 H3B 109.9
H3A C3 H3B 108.3
O3 C4 C3 110.02(15)
O3 C4 H4A 109.7
C3 C4 H4A 109.7
O3 C4 H4B 109.7
C3 C4 H4B 109.7
H4A C4 H4B 108.2
O3 C5 C6 109.32(13)
O3 C5 H5A 109.8
C6 C5 H5A 109.8
O3 C5 H5B 109.8
C6 C5 H5B 109.8
H5A C5 H5B 108.3
O4 C6 C5 108.80(14)
O4 C6 H6A 109.9
C5 C6 H6A 109.9
O4 C6 H6B 109.9
C5 C6 H6B 109.9
H6A C6 H6B 108.3
O4 C7 C8 109.02(13)
O4 C7 H7A 109.9
C8 C7 H7A 109.9
O4 C7 H7B 109.9
C8 C7 H7B 109.9
H7A C7 H7B 108.3
O5 C8 C7 108.95(13)
O5 C8 H8A 109.9
C7 C8 H8A 109.9
O5 C8 H8B 109.9
C7 C8 H8B 109.9
H8A C8 H8B 108.3
O5 C9 C10 109.13(13)
O5 C9 H9A 109.9
C10 C9 H9A 109.9
O5 C9 H9B 109.9
C10 C9 H9B 109.9
H9A C9 H9B 108.3
O6 C10 C9 108.64(14)
O6 C10 H10A 110.0
C9 C10 H10A 110.0
O6 C10 H10B 110.0
C9 C10 H10B 110.0
H10A C10 H10B 108.3
O6 C11 C12 108.56(13)
O6 C11 H11A 110.0
C12 C11 H11A 110.0
O6 C11 H11B 110.0
C12 C11 H11B 110.0
H11A C11 H11B 108.4
O1 C12 C11 108.01(12)
O1 C12 H12A 110.1
C11 C12 H12A 110.1
O1 C12 H12B 110.1
C11 C12 H12B 110.1
H12A C12 H12B 108.4
C7A O2A H2 107.8(15)
C4A N1A H1AA 108.8(11)
C4A N1A H1AB 113.9(13)
H1AA N1A H1AB 108.1(16)
C4A N1A H1AC 108.4(12)
H1AA N1A H1AC 111.5(17)
H1AB N1A H1AC 106.1(17)
C6A C1A C2A 119.55(14)
C6A C1A C7A 122.39(14)
C2A C1A C7A 118.04(14)
C3A C2A C1A 120.95(14)
C3A C2A H2AA 119.5
C1A C2A H2AA 119.5
C4A C3A C2A 118.59(14)
C4A C3A H3AA 120.7
C2A C3A H3AA 120.7
C5A C4A C3A 121.41(13)
C5A C4A N1A 118.52(13)
C3A C4A N1A 120.05(13)
C4A C5A C6A 119.27(14)
C4A C5A H5AA 120.4
C6A C5A H5AA 120.4
C1A C6A C5A 120.18(14)
C1A C6A H6AA 119.9
C5A C6A H6AA 119.9
O1A C7A O2A 124.69(15)
O1A C7A C1A 122.28(15)
O2A C7A C1A 113.03(14)
O2B N1B O1B 123.53(15)
O2B N1B C3B 118.40(14)
O1B N1B C3B 118.07(14)
O3B N2B O4B 123.75(14)
O3B N2B C5B 118.22(13)
O4B N2B C5B 118.03(13)
C6B C1B C2B 120.01(14)
C6B C1B C7B 119.58(14)
C2B C1B C7B 120.38(14)
C3B C2B C1B 118.55(14)
C3B C2B H2BA 120.7
C1B C2B H2BA 120.7
C4B C3B C2B 123.26(14)
C4B C3B N1B 117.76(13)
C2B C3B N1B 118.97(14)
C3B C4B C5B 116.41(13)
C3B C4B H4BA 121.8
C5B C4B H4BA 121.8
C4B C5B C6B 122.84(14)
C4B C5B N2B 118.38(13)
C6B C5B N2B 118.77(13)
C5B C6B C1B 118.93(14)
C5B C6B H6BA 120.5
C1B C6B H6BA 120.5
O5B C7B O6B 127.95(16)
O5B C7B C1B 115.49(14)
O6B C7B C1B 116.55(14)
C7C O5C H5 111.7(14)
O1C N1C O2C 124.33(14)
O1C N1C C3C 117.58(15)
O2C N1C C3C 118.09(15)
O4C N2C O3C 123.84(15)
O4C N2C C5C 117.78(14)
O3C N2C C5C 118.38(14)
C6C C1C C2C 119.94(15)
C6C C1C C7C 121.31(14)
C2C C1C C7C 118.75(15)
C3C C2C C1C 118.91(15)
C3C C2C H2CA 120.5
C1C C2C H2CA 120.5
C2C C3C C4C 122.91(14)
C2C C3C N1C 118.97(15)
C4C C3C N1C 118.12(15)
C5C C4C C3C 116.48(15)
C5C C4C H4CA 121.8
C3C C4C H4CA 121.8
C4C C5C C6C 122.89(15)
C4C C5C N2C 118.40(14)
C6C C5C N2C 118.70(14)
C5C C6C C1C 118.86(14)
C5C C6C H6CA 120.6
C1C C6C H6CA 120.6
O6C C7C O5C 125.45(16)
O6C C7C C1C 121.97(15)
O5C C7C C1C 112.57(15)

loop_
_geom_bond_atom_site_label_1
_geom_bond_atom_site_label_2
_geom_bond_distance
O1 C1 1.4260(18)
O1 C12 1.4280(19)
O2 C3 1.417(2)
O2 C2 1.4279(19)
O3 C4 1.423(2)
O3 C5 1.4276(19)
O4 C6 1.424(2)
O4 C7 1.4291(19)
O5 C8 1.4249(18)
O5 C9 1.4261(19)
O6 C10 1.4220(19)
O6 C11 1.4277(18)
C1 C2 1.490(2)
C1 H1A 0.9900
C1 H1B 0.9900
C2 H2A 0.9900
C2 H2B 0.9900
C3 C4 1.491(3)
C3 H3A 0.9900
C3 H3B 0.9900
C4 H4A 0.9900
C4 H4B 0.9900
C5 C6 1.495(2)
C5 H5A 0.9900
C5 H5B 0.9900
C6 H6A 0.9900
C6 H6B 0.9900
C7 C8 1.493(2)
C7 H7A 0.9900
C7 H7B 0.9900
C8 H8A 0.9900
C8 H8B 0.9900
C9 C10 1.499(2)
C9 H9A 0.9900
C9 H9B 0.9900
C10 H10A 0.9900
C10 H10B 0.9900
C11 C12 1.496(2)
C11 H11A 0.9900
C11 H11B 0.9900
C12 H12A 0.9900
C12 H12B 0.9900
O1A C7A 1.2023(19)
O2A C7A 1.315(2)
O2A H2 0.87(2)
N1A C4A 1.4641(18)
N1A H1AA 0.942(19)
N1A H1AB 0.97(2)
N1A H1AC 0.94(2)
C1A C6A 1.385(2)
C1A C2A 1.385(2)
C1A C7A 1.496(2)
C2A C3A 1.383(2)
C2A H2AA 0.9500
C3A C4A 1.383(2)
C3A H3AA 0.9500
C4A C5A 1.381(2)
C5A C6A 1.386(2)
C5A H5AA 0.9500
C6A H6AA 0.9500
O1B N1B 1.2096(19)
O2B N1B 1.2087(18)
O3B N2B 1.2187(17)
O4B N2B 1.2188(16)
O5B C7B 1.243(2)
O6B C7B 1.2428(19)
N1B C3B 1.4738(19)
N2B C5B 1.4710(19)
C1B C6B 1.387(2)
C1B C2B 1.388(2)
C1B C7B 1.518(2)
C2B C3B 1.382(2)
C2B H2BA 0.9500
C3B C4B 1.378(2)
C4B C5B 1.379(2)
C4B H4BA 0.9500
C5B C6B 1.382(2)
C6B H6BA 0.9500
O1C N1C 1.2226(19)
O2C N1C 1.2231(19)
O3C N2C 1.2199(18)
O4C N2C 1.2176(18)
O5C C7C 1.307(2)
O5C H5 0.98(3)
O6C C7C 1.206(2)
N1C C3C 1.475(2)
N2C C5C 1.474(2)
C1C C6C 1.384(2)
C1C C2C 1.389(2)
C1C C7C 1.502(2)
C2C C3C 1.375(2)
C2C H2CA 0.9500
C3C C4C 1.381(2)
C4C C5C 1.378(2)
C4C H4CA 0.9500
C5C C6C 1.380(2)
C6C H6CA 0.9500

loop_
_geom_hbond_atom_site_label_D
_geom_hbond_atom_site_label_H
_geom_hbond_atom_site_label_A
_geom_hbond_site_symmetry_A
_geom_hbond_distance_DH
_geom_hbond_distance_HA
_geom_hbond_distance_DA
_geom_hbond_angle_DHA
N1A H1AA O1 . 0.942(19) 1.89(2) 2.8267(17) 172.6(16)
N1A H1AA O2 . 0.942(19) 2.545(18) 2.9607(17) 107.0(13)
N1A H1AB O3 . 0.97(2) 1.92(2) 2.8811(17) 171.5(19)
N1A H1AC O4 . 0.94(2) 2.53(2) 3.0035(17) 111.4(14)
N1A H1AC O5 . 0.94(2) 1.85(2) 2.7639(17) 163.6(18)
O2A H2 O6B 1_554 0.87(2) 1.72(2) 2.5883(16) 176(2)
O5C H5 O5B 2_677 0.98(3) 1.54(3) 2.5208(17) 175(2)

loop_
_geom_torsion_atom_site_label_1
_geom_torsion_atom_site_label_2
_geom_torsion_atom_site_label_3
_geom_torsion_atom_site_label_4
_geom_torsion
C12 O1 C1 C2 -172.39(13)
C3 O2 C2 C1 179.13(14)
O1 C1 C2 O2 -64.66(16)
C2 O2 C3 C4 176.87(14)
C5 O3 C4 C3 -175.63(15)
O2 C3 C4 O3 65.0(2)
C4 O3 C5 C6 -177.92(14)
C7 O4 C6 C5 -174.48(13)
O3 C5 C6 O4 -61.86(18)
C6 O4 C7 C8 -176.84(14)
C9 O5 C8 C7 165.93(13)
O4 C7 C8 O5 58.47(18)
C8 O5 C9 C10 173.09(14)
C11 O6 C10 C9 -169.38(13)
O5 C9 C10 O6 -62.57(17)
C10 O6 C11 C12 -173.00(13)
C1 O1 C12 C11 170.27(13)
O6 C11 C12 O1 61.15(17)
C6A C1A C2A C3A 1.5(2)
C7A C1A C2A C3A -177.11(15)
C1A C2A C3A C4A -1.4(2)
C2A C3A C4A C5A -0.1(2)
C2A C3A C4A N1A -178.75(14)
C3A C4A C5A C6A 1.5(2)
N1A C4A C5A C6A -179.85(13)
C2A C1A C6A C5A -0.1(2)
C7A C1A C6A C5A 178.46(14)
C4A C5A C6A C1A -1.4(2)
C6A C1A C7A O1A 169.77(17)
C2A C1A C7A O1A -11.7(2)
C6A C1A C7A O2A -10.8(2)
C2A C1A C7A O2A 167.74(14)
C6B C1B C2B C3B -0.3(2)
C7B C1B C2B C3B -178.26(14)
C1B C2B C3B C4B 0.7(2)
C1B C2B C3B N1B 179.37(13)
O2B N1B C3B C4B 4.4(2)
O1B N1B C3B C4B -175.29(16)
O2B N1B C3B C2B -174.40(15)
O1B N1B C3B C2B 6.0(2)
C2B C3B C4B C5B -0.5(2)
N1B C3B C4B C5B -179.23(13)
C3B C4B C5B C6B 0.0(2)
C3B C4B C5B N2B 179.11(13)
O3B N2B C5B C4B 7.9(2)
O4B N2B C5B C4B -171.20(14)
O3B N2B C5B C6B -172.92(15)
O4B N2B C5B C6B 8.0(2)
C4B C5B C6B C1B 0.4(2)
N2B C5B C6B C1B -178.74(13)
C2B C1B C6B C5B -0.2(2)
C7B C1B C6B C5B 177.77(14)
C6B C1B C7B O5B 20.2(2)
C2B C1B C7B O5B -161.81(16)
C6B C1B C7B O6B -159.23(15)
C2B C1B C7B O6B 18.8(2)
C6C C1C C2C C3C -0.7(2)
C7C C1C C2C C3C 179.54(15)
C1C C2C C3C C4C 1.0(2)
C1C C2C C3C N1C -179.52(14)
O1C N1C C3C C2C 2.3(2)
O2C N1C C3C C2C -177.30(15)
O1C N1C C3C C4C -178.20(15)
O2C N1C C3C C4C 2.2(2)
C2C C3C C4C C5C -0.2(2)
N1C C3C C4C C5C -179.73(14)
C3C C4C C5C C6C -0.9(2)
C3C C4C C5C N2C 178.10(15)
O4C N2C C5C C4C 176.31(17)
O3C N2C C5C C4C -3.6(2)
O4C N2C C5C C6C -4.7(2)
O3C N2C C5C C6C 175.40(16)
C4C C5C C6C C1C 1.1(3)
N2C C5C C6C C1C -177.83(15)
C2C C1C C6C C5C -0.3(2)
C7C C1C C6C C5C 179.46(15)
C6C C1C C7C O6C -172.35(18)
C2C C1C C7C O6C 7.4(3)
C6C C1C C7C O5C 6.8(2)
C2C C1C C7C O5C -173.40(15)
